data_4079177
loop_
_publ_author_name
'Tanabe, Makoto'
'Yumoto, Ryouhei'
'Osakada, Kohtaro'
'Sanji, Takanobu'
'Tanaka, Masato'

_publ_section_title
;
 Preparation and Properties of Perarylated 3,4-Disila-1,5-hexadienes. A
 Fluorescent Disilane Accommodated in the Crystal Lattice
;
_journal_issue 19
_journal_name_full Organometallics
_journal_page_first 6787
_journal_paper_doi 10.1021/om300551t
_journal_volume 31
_journal_year 2012
_chemical_formula_moiety 'C56 H50 Si2'
_chemical_formula_sum 'C56 H50 Si2'
_chemical_formula_weight 779.18
_space_group_IT_number 2
_symmetry_cell_setting triclinic
_symmetry_Int_Tables_number 2
_symmetry_space_group_name_Hall '-P 1'
_symmetry_space_group_name_H-M 'P -1'
_atom_sites_solution_hydrogens geom
_atom_sites_solution_primary direct
_atom_sites_solution_secondary difmap
_cell_angle_alpha 63.53(3)
_cell_angle_beta 74.68(4)
_cell_angle_gamma 79.16(4)
_cell_formula_units_Z 1
_cell_length_a 10.128(6)
_cell_length_b 10.558(6)
_cell_length_c 11.947(6)
_cell_measurement_reflns_used 2800
_cell_measurement_temperature 113
_cell_measurement_theta_max 27.46
_cell_measurement_theta_min 3.13
_cell_volume 1099.3(11)
_computing_cell_refinement CrystalClear
_computing_data_collection 'CrystalClear (Rigaku/MSC Inc., 2006)'
_computing_data_reduction CrystalClear
_computing_molecular_graphics 'CrystalStructure 4.0'
_computing_publication_material 'CrystalStructure 4.0 (Rigaku, 2010)'
_computing_structure_refinement 'SHELXL97 (Sheldrick, 2008)'
_computing_structure_solution 'Il Milione (Burla, et al., 2007)'
_diffrn_ambient_temperature 113
_diffrn_detector_area_resol_mean 7.314
_diffrn_measured_fraction_theta_full 0.958
_diffrn_measured_fraction_theta_max 0.958
_diffrn_measurement_device_type 'Rigaku Saturn70'
_diffrn_measurement_method \w
_diffrn_radiation_type 'Mo K\a'
_diffrn_radiation_wavelength 0.71070
_diffrn_reflns_av_R_equivalents 0.0446
_diffrn_reflns_limit_h_max 13
_diffrn_reflns_limit_h_min -13
_diffrn_reflns_limit_k_max 13
_diffrn_reflns_limit_k_min -11
_diffrn_reflns_limit_l_max 15
_diffrn_reflns_limit_l_min -14
_diffrn_reflns_number 9100
_diffrn_reflns_theta_full 27.48
_diffrn_reflns_theta_max 27.48
_diffrn_standards_number 0
_exptl_absorpt_coefficient_mu 0.118
_exptl_absorpt_correction_T_max 0.977
_exptl_absorpt_correction_T_min 0.587
_exptl_absorpt_correction_type multi-scan
_exptl_absorpt_process_details 'REQAB (Rigaku, 1998)'
_exptl_crystal_colour colorless
_exptl_crystal_density_diffrn 1.177
_exptl_crystal_density_method 'not measured'
_exptl_crystal_description prism
_exptl_crystal_F_000 414.00
_exptl_crystal_size_max 0.400
_exptl_crystal_size_mid 0.400
_exptl_crystal_size_min 0.200
_refine_diff_density_max 0.320
_refine_diff_density_min -0.290
_refine_ls_extinction_method none
_refine_ls_goodness_of_fit_ref 0.940
_refine_ls_hydrogen_treatment constr
_refine_ls_number_parameters 264
_refine_ls_number_reflns 4833
_refine_ls_number_restraints 0
_refine_ls_R_factor_all 0.0951
_refine_ls_R_factor_gt 0.0548
_refine_ls_shift/su_max 0.000
_refine_ls_structure_factor_coef Fsqd
_refine_ls_weighting_details 'w = 1/[\s^2^(Fo^2^)+(0.0608P)^2^+0.0000P] where P=(Fo^2^+2Fc^2^)/3'
_refine_ls_weighting_scheme calc
_refine_ls_wR_factor_gt 0.1213
_refine_ls_wR_factor_ref 0.1443
_reflns_number_gt 2640
_reflns_number_total 4833
_reflns_threshold_expression F^2^>2.0\s(F^2^)
_cod_data_source_file om300551t_si_001.cif
_cod_data_source_block compound4c
_cod_original_cell_volume 1099.2(11)
_cod_database_code 4079177

loop_
_symmetry_equiv_pos_site_id
_symmetry_equiv_pos_as_xyz
1 +X,+Y,+Z
2 -X,-Y,-Z

loop_
_atom_site_label
_atom_site_type_symbol
_atom_site_fract_x
_atom_site_fract_y
_atom_site_fract_z
_atom_site_U_iso_or_equiv
_atom_site_adp_type
_atom_site_occupancy
_atom_site_symmetry_multiplicity
_atom_site_calc_flag
_atom_site_refinement_flags
Si1 Si 0.48053(7) 0.87797(7) 0.55950(6) 0.02382(19) Uani 1.0 2 d .
C1 C 0.5964(3) 0.7708(3) 0.4743(2) 0.0220(5) Uani 1.0 2 d .
C2 C 0.6330(3) 0.8306(3) 0.3453(2) 0.0252(6) Uani 1.0 2 d .
C3 C 0.6520(3) 0.6263(3) 0.5572(2) 0.0213(5) Uani 1.0 2 d .
C4 C 0.5656(3) 0.5169(3) 0.6301(2) 0.0280(6) Uani 1.0 2 d .
C5 C 0.6160(3) 0.3837(3) 0.7064(2) 0.0300(6) Uani 1.0 2 d .
C6 C 0.7533(3) 0.3536(3) 0.7147(3) 0.0344(7) Uani 1.0 2 d .
C7 C 0.8391(3) 0.4640(3) 0.6445(3) 0.0355(7) Uani 1.0 2 d .
C8 C 0.7893(3) 0.5989(3) 0.5660(3) 0.0280(6) Uani 1.0 2 d .
C9 C 0.8068(4) 0.2057(3) 0.7975(3) 0.0500(8) Uani 1.0 2 d .
C10 C 0.7306(3) 0.7776(3) 0.2563(2) 0.0244(6) Uani 1.0 2 d .
C11 C 0.7733(3) 0.6356(3) 0.2817(2) 0.0254(6) Uani 1.0 2 d .
C12 C 0.8743(3) 0.5962(3) 0.1966(2) 0.0285(6) Uani 1.0 2 d .
C13 C 0.9388(3) 0.6996(3) 0.0815(3) 0.0311(6) Uani 1.0 2 d .
C14 C 0.8925(3) 0.8410(3) 0.0527(3) 0.0326(7) Uani 1.0 2 d .
C15 C 0.7902(3) 0.8787(3) 0.1374(2) 0.0295(6) Uani 1.0 2 d .
C16 C 1.0588(3) 0.6579(4) -0.0065(3) 0.0493(9) Uani 1.0 2 d .
C17 C 0.2958(3) 0.8506(3) 0.5809(2) 0.0239(6) Uani 1.0 2 d .
C18 C 0.1886(3) 0.9100(3) 0.6504(2) 0.0297(6) Uani 1.0 2 d .
C19 C 0.0529(3) 0.8913(3) 0.6648(3) 0.0342(7) Uani 1.0 2 d .
C20 C 0.0186(3) 0.8119(3) 0.6122(3) 0.0321(6) Uani 1.0 2 d .
C21 C 0.1214(3) 0.7543(3) 0.5425(3) 0.0316(6) Uani 1.0 2 d .
C22 C 0.2575(3) 0.7738(3) 0.5262(2) 0.0274(6) Uani 1.0 2 d .
C23 C 0.5220(3) 0.8142(3) 0.7212(2) 0.0240(6) Uani 1.0 2 d .
C24 C 0.6387(3) 0.8552(3) 0.7341(3) 0.0319(6) Uani 1.0 2 d .
C25 C 0.6738(3) 0.8080(4) 0.8521(3) 0.0416(8) Uani 1.0 2 d .
C26 C 0.5893(3) 0.7215(3) 0.9620(3) 0.0421(8) Uani 1.0 2 d .
C27 C 0.4732(3) 0.6800(3) 0.9519(3) 0.0399(7) Uani 1.0 2 d .
C28 C 0.4398(3) 0.7245(3) 0.8333(3) 0.0327(6) Uani 1.0 2 d .
H1 H 0.5886 0.9221 0.3052 0.0302 Uiso 1.0 2 calc R
H2 H 0.4708 0.5342 0.6273 0.0336 Uiso 1.0 2 calc R
H3 H 0.5551 0.3106 0.7546 0.0360 Uiso 1.0 2 calc R
H4 H 0.9331 0.4472 0.6502 0.0426 Uiso 1.0 2 calc R
H5 H 0.8498 0.6724 0.5182 0.0336 Uiso 1.0 2 calc R
H6 H 0.7763 0.1358 0.7787 0.0600 Uiso 1.0 2 calc R
H7 H 0.7713 0.1864 0.8878 0.0600 Uiso 1.0 2 calc R
H8 H 0.9074 0.1993 0.7796 0.0600 Uiso 1.0 2 calc R
H9 H 0.7319 0.5638 0.3597 0.0305 Uiso 1.0 2 calc R
H10 H 0.9000 0.4985 0.2164 0.0342 Uiso 1.0 2 calc R
H11 H 0.9319 0.9127 -0.0264 0.0391 Uiso 1.0 2 calc R
H12 H 0.7593 0.9760 0.1143 0.0354 Uiso 1.0 2 calc R
H13 H 1.1079 0.5699 0.0441 0.0592 Uiso 1.0 2 calc R
H14 H 1.1214 0.7337 -0.0516 0.0592 Uiso 1.0 2 calc R
H15 H 1.0242 0.6431 -0.0688 0.0592 Uiso 1.0 2 calc R
H16 H 0.2103 0.9640 0.6880 0.0357 Uiso 1.0 2 calc R
H17 H -0.0175 0.9332 0.7112 0.0410 Uiso 1.0 2 calc R
H18 H -0.0747 0.7972 0.6239 0.0385 Uiso 1.0 2 calc R
H19 H 0.0983 0.7006 0.5053 0.0379 Uiso 1.0 2 calc R
H20 H 0.3265 0.7342 0.4768 0.0328 Uiso 1.0 2 calc R
H21 H 0.6958 0.9172 0.6600 0.0382 Uiso 1.0 2 calc R
H22 H 0.7555 0.8349 0.8574 0.0499 Uiso 1.0 2 calc R
H23 H 0.6110 0.6911 1.0433 0.0506 Uiso 1.0 2 calc R
H24 H 0.4153 0.6202 1.0269 0.0478 Uiso 1.0 2 calc R
H25 H 0.3601 0.6936 0.8285 0.0393 Uiso 1.0 2 calc R

loop_
_atom_site_aniso_label
_atom_site_aniso_U_11
_atom_site_aniso_U_22
_atom_site_aniso_U_33
_atom_site_aniso_U_12
_atom_site_aniso_U_13
_atom_site_aniso_U_23
Si1 0.0217(4) 0.0262(4) 0.0235(4) 0.0004(3) -0.0027(3) -0.0123(3)
C1 0.0179(12) 0.0266(13) 0.0218(13) -0.0040(10) -0.0017(9) -0.0110(11)
C2 0.0228(13) 0.0257(13) 0.0293(14) 0.0034(10) -0.0068(10) -0.0146(11)
C3 0.0221(13) 0.0256(13) 0.0198(12) 0.0002(10) -0.0031(9) -0.0140(11)
C4 0.0248(14) 0.0298(14) 0.0284(14) -0.0010(11) -0.0009(11) -0.0143(12)
C5 0.0391(16) 0.0288(14) 0.0216(13) -0.0050(12) -0.0010(11) -0.0123(11)
C6 0.0464(18) 0.0307(15) 0.0295(14) 0.0086(13) -0.0144(12) -0.0164(12)
C7 0.0333(16) 0.0397(16) 0.0404(16) 0.0060(13) -0.0173(12) -0.0209(14)
C8 0.0238(13) 0.0328(14) 0.0321(14) -0.0006(11) -0.0077(11) -0.0171(12)
C9 0.069(3) 0.0357(17) 0.0455(17) 0.0154(16) -0.0288(16) -0.0158(14)
C10 0.0233(13) 0.0308(14) 0.0218(13) -0.0010(11) -0.0056(10) -0.0134(11)
C11 0.0251(13) 0.0282(13) 0.0218(12) -0.0023(11) -0.0008(10) -0.0116(11)
C12 0.0310(15) 0.0297(14) 0.0262(13) 0.0030(11) -0.0030(11) -0.0165(12)
C13 0.0315(15) 0.0388(15) 0.0245(14) -0.0053(12) 0.0010(11) -0.0173(12)
C14 0.0402(17) 0.0335(15) 0.0200(13) -0.0092(13) 0.0000(11) -0.0085(12)
C15 0.0355(16) 0.0278(14) 0.0247(14) -0.0009(12) -0.0040(11) -0.0123(12)
C16 0.051(2) 0.0512(19) 0.0416(17) -0.0048(16) 0.0095(14) -0.0256(15)
C17 0.0220(13) 0.0239(13) 0.0233(13) 0.0010(10) -0.0031(10) -0.0097(11)
C18 0.0293(15) 0.0337(15) 0.0296(14) -0.0035(12) -0.0029(11) -0.0176(12)
C19 0.0248(14) 0.0388(16) 0.0377(15) 0.0013(12) -0.0014(11) -0.0190(13)
C20 0.0233(14) 0.0371(16) 0.0348(15) -0.0029(12) -0.0036(11) -0.0151(13)
C21 0.0258(14) 0.0361(15) 0.0366(15) -0.0005(12) -0.0105(11) -0.0171(13)
C22 0.0269(14) 0.0306(14) 0.0260(13) 0.0023(11) -0.0044(10) -0.0154(11)
C23 0.0213(13) 0.0265(13) 0.0237(13) 0.0049(10) -0.0011(10) -0.0146(11)
C24 0.0269(14) 0.0376(16) 0.0249(13) -0.0020(12) -0.0035(11) -0.0089(12)
C25 0.0319(16) 0.064(2) 0.0304(15) -0.0077(15) -0.0079(12) -0.0188(15)
C26 0.0405(18) 0.059(2) 0.0233(14) 0.0023(15) -0.0103(12) -0.0144(14)
C27 0.0425(18) 0.0474(18) 0.0224(14) -0.0057(14) -0.0009(12) -0.0106(13)
C28 0.0328(15) 0.0353(15) 0.0288(14) -0.0055(12) -0.0036(11) -0.0128(12)

loop_
_atom_type_symbol
_atom_type_description
_atom_type_scat_dispersion_real
_atom_type_scat_dispersion_imag
_atom_type_scat_source
C C 0.0033 0.0016
;
International Tables for Crystallography
(1992, Vol. C, Tables 4.2.6.8 and 6.1.1.4)
;
H H 0.0000 0.0000
;
International Tables for Crystallography
(1992, Vol. C, Table 6.1.1.4)
;
Si Si 0.0817 0.0704
;
International Tables for Crystallography
(1992, Vol. C, Tables 4.2.6.8 and 6.1.1.4)
;

loop_
_geom_angle_atom_site_label_1
_geom_angle_atom_site_label_2
_geom_angle_atom_site_label_3
_geom_angle
_geom_angle_publ_flag
_geom_angle_site_symmetry_1
Si1 Si1 C1 109.76(8) yes 2_676
Si1 Si1 C17 110.56(9) yes 2_676
Si1 Si1 C23 109.29(10) yes 2_676
C1 Si1 C17 109.85(14) yes .
C1 Si1 C23 108.57(12) yes .
C17 Si1 C23 108.78(11) yes .
Si1 C1 C2 119.48(18) yes .
Si1 C1 C3 116.55(17) yes .
C2 C1 C3 123.8(3) yes .
C1 C2 C10 130.8(2) yes .
C1 C3 C4 120.5(3) yes .
C1 C3 C8 121.2(2) yes .
C4 C3 C8 118.3(2) yes .
C3 C4 C5 120.9(3) yes .
C4 C5 C6 121.7(3) yes .
C5 C6 C7 117.5(3) yes .
C5 C6 C9 120.8(3) yes .
C7 C6 C9 121.7(3) yes .
C6 C7 C8 121.2(3) yes .
C3 C8 C7 120.5(3) yes .
C2 C10 C11 125.97(18) yes .
C2 C10 C15 117.4(3) yes .
C11 C10 C15 116.6(3) yes .
C10 C11 C12 121.98(19) yes .
C11 C12 C13 120.5(3) yes .
C12 C13 C14 117.9(3) yes .
C12 C13 C16 120.8(3) yes .
C14 C13 C16 121.3(2) yes .
C13 C14 C15 121.0(2) yes .
C10 C15 C14 121.9(3) yes .
Si1 C17 C18 121.4(3) yes .
Si1 C17 C22 121.82(18) yes .
C18 C17 C22 116.8(3) yes .
C17 C18 C19 121.4(3) yes .
C18 C19 C20 120.5(3) yes .
C19 C20 C21 119.2(3) yes .
C20 C21 C22 120.8(3) yes .
C17 C22 C21 121.3(3) yes .
Si1 C23 C24 120.55(16) yes .
Si1 C23 C28 122.5(3) yes .
C24 C23 C28 117.0(3) yes .
C23 C24 C25 122.1(3) yes .
C24 C25 C26 119.8(3) yes .
C25 C26 C27 119.2(3) yes .
C26 C27 C28 120.9(3) yes .
C23 C28 C27 120.9(3) yes .
C1 C2 H1 114.590 no .
C10 C2 H1 114.593 no .
C3 C4 H2 119.568 no .
C5 C4 H2 119.566 no .
C4 C5 H3 119.149 no .
C6 C5 H3 119.140 no .
C6 C7 H4 119.416 no .
C8 C7 H4 119.417 no .
C3 C8 H5 119.777 no .
C7 C8 H5 119.770 no .
C6 C9 H6 109.475 no .
C6 C9 H7 109.473 no .
C6 C9 H8 109.473 no .
H6 C9 H7 109.470 no .
H6 C9 H8 109.463 no .
H7 C9 H8 109.472 no .
C10 C11 H9 119.013 no .
C12 C11 H9 119.009 no .
C11 C12 H10 119.759 no .
C13 C12 H10 119.751 no .
C13 C14 H11 119.521 no .
C15 C14 H11 119.509 no .
C10 C15 H12 119.043 no .
C14 C15 H12 119.048 no .
C13 C16 H13 109.467 no .
C13 C16 H14 109.472 no .
C13 C16 H15 109.477 no .
H13 C16 H14 109.466 no .
H13 C16 H15 109.471 no .
H14 C16 H15 109.475 no .
C17 C18 H16 119.324 no .
C19 C18 H16 119.319 no .
C18 C19 H17 119.766 no .
C20 C19 H17 119.767 no .
C19 C20 H18 120.380 no .
C21 C20 H18 120.390 no .
C20 C21 H19 119.603 no .
C22 C21 H19 119.611 no .
C17 C22 H20 119.335 no .
C21 C22 H20 119.327 no .
C23 C24 H21 118.968 no .
C25 C24 H21 118.962 no .
C24 C25 H22 120.082 no .
C26 C25 H22 120.085 no .
C25 C26 H23 120.393 no .
C27 C26 H23 120.387 no .
C26 C27 H24 119.540 no .
C28 C27 H24 119.533 no .
C23 C28 H25 119.532 no .
C27 C28 H25 119.521 no .

loop_
_geom_bond_atom_site_label_1
_geom_bond_atom_site_label_2
_geom_bond_distance
_geom_bond_publ_flag
_geom_bond_site_symmetry_2
Si1 Si1 2.3741(17) yes 2_676
Si1 C1 1.895(3) yes .
Si1 C17 1.880(3) yes .
Si1 C23 1.878(3) yes .
C1 C2 1.352(3) yes .
C1 C3 1.499(3) yes .
C2 C10 1.480(4) yes .
C3 C4 1.392(4) yes .
C3 C8 1.389(4) yes .
C4 C5 1.379(4) yes .
C5 C6 1.387(5) yes .
C6 C7 1.393(4) yes .
C6 C9 1.516(4) yes .
C7 C8 1.398(4) yes .
C10 C11 1.395(4) yes .
C10 C15 1.399(3) yes .
C11 C12 1.386(4) yes .
C12 C13 1.402(3) yes .
C13 C14 1.390(4) yes .
C13 C16 1.520(4) yes .
C14 C15 1.381(4) yes .
C17 C18 1.411(4) yes .
C17 C22 1.400(5) yes .
C18 C19 1.380(4) yes .
C19 C20 1.383(5) yes .
C20 C21 1.379(4) yes .
C21 C22 1.382(4) yes .
C23 C24 1.399(5) yes .
C23 C28 1.400(3) yes .
C24 C25 1.391(4) yes .
C25 C26 1.386(4) yes .
C26 C27 1.380(5) yes .
C27 C28 1.394(4) yes .
C2 H1 0.950 no .
C4 H2 0.950 no .
C5 H3 0.950 no .
C7 H4 0.950 no .
C8 H5 0.950 no .
C9 H6 0.980 no .
C9 H7 0.980 no .
C9 H8 0.980 no .
C11 H9 0.950 no .
C12 H10 0.950 no .
C14 H11 0.950 no .
C15 H12 0.950 no .
C16 H13 0.980 no .
C16 H14 0.980 no .
C16 H15 0.980 no .
C18 H16 0.950 no .
C19 H17 0.950 no .
C20 H18 0.950 no .
C21 H19 0.950 no .
C22 H20 0.950 no .
C24 H21 0.950 no .
C25 H22 0.950 no .
C26 H23 0.950 no .
C27 H24 0.950 no .
C28 H25 0.950 no .
